data_7241955
loop_
_publ_author_name
'Funnell, Nicholas P.'
'Allan, David R.'
'Maloney, Andrew G. P.'
'Smith, Ronald I.'
'Wilson, Cameron J. G.'
'Parsons, Simon'

_publ_section_title
;
 Suppression of isotopic polymorphism
;
_journal_issue 4
_journal_name_full CrystEngComm
_journal_page_first 769
_journal_page_last 776
_journal_paper_doi 10.1039/D0CE01636E
_journal_volume 23
_journal_year 2021
_chemical_compound_source 'Sigma Aldrich'
_chemical_formula_moiety 'C12 H8 Cl5 N1 O1'
_chemical_formula_sum 'C12 H8 Cl5 N O'
_chemical_formula_weight 359.47
_space_group_IT_number 2
_space_group_name_Hall '-P 1'
_space_group_name_H-M_alt 'P -1'
_symmetry_cell_setting triclinic
_symmetry_space_group_name_Hall '-P 1'
_symmetry_space_group_name_H-M 'P -1'
_atom_sites_solution_hydrogens geom
_atom_sites_solution_primary geom
_audit_update_record
;
2020-11-10 deposited with the CCDC.	2020-12-21 downloaded from the CCDC.
;
_cell_angle_alpha 101.110(10)
_cell_angle_beta 114.232(7)
_cell_angle_gamma 104.203(8)
_cell_formula_units_Z 2
_cell_length_a 7.02900(3)
_cell_length_b 8.00850(6)
_cell_length_c 12.08050(6)
_cell_measurement_pressure 4.57
_cell_measurement_reflns_used 1101
_cell_measurement_temperature 293
_cell_measurement_theta_max 27.17
_cell_measurement_theta_min 1.90
_cell_volume 567.09(7)
_computing_cell_refinement 'I19 - Diamond Light source'
_computing_data_collection 'I19 - Diamond Light source'
_computing_data_reduction 'Apex2 (Bruker AXS, 2006)'
_computing_publication_material 'CRYSTALS (Betteridge et al., 2003)'
_computing_structure_refinement 'CRYSTALS (Betteridge et al., 2003)'
_computing_structure_solution 'User-supplied coordinates'
_diffrn_ambient_temperature 293
_diffrn_measured_fraction_theta_full 0.252
_diffrn_measured_fraction_theta_max 0.245
_diffrn_measurement_device Area
_diffrn_measurement_device_type Synchrotron
_diffrn_measurement_method \w/2\q
_diffrn_radiation_monochromator 'focussing mirrors'
_diffrn_radiation_type synchrotron
_diffrn_radiation_wavelength 0.68890
_diffrn_reflns_av_R_equivalents 0.000
_diffrn_reflns_av_unetI/netI 0.071
_diffrn_reflns_limit_h_max 7
_diffrn_reflns_limit_h_min -8
_diffrn_reflns_limit_k_max 5
_diffrn_reflns_limit_k_min -3
_diffrn_reflns_limit_l_max 15
_diffrn_reflns_limit_l_min 0
_diffrn_reflns_number 674
_diffrn_reflns_theta_full 25.214
_diffrn_reflns_theta_max 27.112
_diffrn_reflns_theta_min 1.900
_diffrn_standards_number 0
_exptl_absorpt_coefficient_mu 1.141
_exptl_absorpt_correction_T_max 0.89
_exptl_absorpt_correction_T_min 0.75
_exptl_absorpt_correction_type multi-scan
_exptl_absorpt_process_details 'SADABS (Siemens, 1996)'
_exptl_crystal_colour colourless
_exptl_crystal_density_diffrn 2.105
_exptl_crystal_density_meas ?
_exptl_crystal_density_method 'not measured'
_exptl_crystal_description block
_exptl_crystal_F_000 360
_exptl_crystal_size_max 0.200
_exptl_crystal_size_mid 0.200
_exptl_crystal_size_min 0.100
_refine_diff_density_max 1.07
_refine_diff_density_min -1.11
_refine_ls_extinction_method None
_refine_ls_goodness_of_fit_ref 1.9834
_refine_ls_hydrogen_treatment constr
_refine_ls_matrix_type full
_refine_ls_number_parameters 77
_refine_ls_number_reflns 669
_refine_ls_number_restraints 108
_refine_ls_R_factor_all 0.1564
_refine_ls_R_factor_gt 0.1352
_refine_ls_shift/su_max 0.0001191
_refine_ls_shift/su_mean 0.0000173
_refine_ls_structure_factor_coef Fsqd
_refine_ls_weighting_details
;
 Method= Modified Sheldrick 
 w=1/[\s^2^(F^2^) + ( 0.20P)^2^ + 0.00P] 
 ,where P=(max(Fo^2^,0) + 2Fc^2^)/3 
;
_refine_ls_weighting_scheme calc
_refine_ls_wR_factor_all 0.4498
_refine_ls_wR_factor_gt 0.4244
_refine_ls_wR_factor_ref 0.4498
_reflns_limit_h_max 7
_reflns_limit_h_min -8
_reflns_limit_k_max 5
_reflns_limit_k_min -3
_reflns_limit_l_max 15
_reflns_limit_l_min 0
_reflns_number_gt 523
_reflns_number_total 674
_reflns_threshold_expression I>2.0\s(I)
_oxford_diffrn_Wilson_B_factor 1.52
_oxford_diffrn_Wilson_scale 0.09
_oxford_refine_ls_r_factor_ref 0.1564
_oxford_refine_ls_scale 3.9(8)
_oxford_reflns_number_all 669
_cod_data_source_file d0ce01636e4.cif
_cod_data_source_block TH_4p57GPa
_cod_depositor_comments
;
The following automatic conversions were performed:

data item '_exptl_crystal_density_meas' value 'not measured' was
changed to '?' -- the value is perceived as not measured.

Automatic conversion script
Id: cif_fix_values 7556 2019-12-06 15:28:31Z antanas 

 Adding full bibliography for 7241947--7241956.cif.
;
_cod_original_sg_symbol_H-M 'P -1 '
_cod_original_formula_sum 'C12 H8 Cl5 N1 O1'
_cod_database_code 7241955
_oxford_refine_reflns_threshold_expression I>-3.0\s(I)
_oxford_refine_ls_r_factor_all 0.1564
_oxford_refine_ls_wr_factor_all 0.4498

loop_
_symmetry_equiv_pos_as_xyz
x,y,z
-x,-y,-z

loop_
_atom_site_label
_atom_site_type_symbol
_atom_site_fract_x
_atom_site_fract_y
_atom_site_fract_z
_atom_site_U_iso_or_equiv
_atom_site_occupancy
_atom_site_adp_type
_atom_site_refinement_flags_posn
_atom_site_refinement_flags_adp
_atom_site_refinement_flags_occupancy
_atom_site_disorder_assembly
_atom_site_disorder_group
_atom_site_attached_hydrogens
Cl2 Cl 0.1078(8) 0.9540(18) 0.1463(6) 0.0281(17) 1.0000 Uiso D U . . . .
Cl3 Cl -0.3289(8) 0.6856(18) -0.0911(6) 0.0261(16) 1.0000 Uiso D U . . . .
Cl4 Cl -0.4973(8) 0.2743(16) -0.1267(6) 0.0234(16) 1.0000 Uiso D U . . . .
Cl5 Cl -0.2432(9) 0.1405(19) 0.0951(6) 0.0295(17) 1.0000 Uiso D U . . . .
Cl6 Cl 0.2192(8) 0.4144(17) 0.3321(6) 0.0253(17) 1.0000 Uiso D U . . . .
O1 O 0.317(2) 0.787(3) 0.3344(14) 0.024(2) 1.0000 Uiso D U . . . .
N11 N 0.683(2) 0.770(2) 0.4437(12) 0.029(3) 1.0000 Uiso D U . . . .
C1 C 0.139(2) 0.674(3) 0.2332(14) 0.025(2) 1.0000 Uiso D U . . . .
C2 C 0.011(2) 0.728(3) 0.1336(13) 0.0262(19) 1.0000 Uiso D U . . . .
C3 C -0.183(2) 0.607(3) 0.0260(14) 0.0248(19) 1.0000 Uiso D U . . . .
C4 C -0.259(2) 0.427(2) 0.0127(14) 0.0247(19) 1.0000 Uiso D U . . . .
C5 C -0.140(2) 0.367(3) 0.1074(13) 0.0257(19) 1.0000 Uiso D U . . . .
C6 C 0.060(2) 0.490(3) 0.2174(14) 0.0252(19) 1.0000 Uiso D U . . . .
C11 C 0.828(3) 0.902(2) 0.5578(15) 0.029(3) 1.0000 Uiso D U . . . .
C12 C 1.043(3) 0.922(2) 0.6233(13) 0.028(3) 1.0000 Uiso D U . . . .
C13 C 1.125(2) 0.8016(19) 0.5730(13) 0.029(3) 1.0000 Uiso D U . . . .
C14 C 0.978(3) 0.667(2) 0.4561(15) 0.029(3) 1.0000 Uiso D U . . . .
C15 C 0.759(3) 0.654(2) 0.3943(12) 0.029(3) 1.0000 Uiso D U . . . .
C16 C 1.361(3) 0.820(2) 0.6423(16) 0.030(3) 1.0000 Uiso D U . . . .
H11 H 0.4717 0.7814 0.3805 0.0294 1.0000 Uiso DR . . . . .
H111 H 0.7778 0.9852 0.5924 0.0340 1.0000 Uiso R . . . . .
H121 H 1.1375 1.0148 0.7018 0.0331 1.0000 Uiso R . . . . .
H141 H 1.0265 0.5844 0.4209 0.0330 1.0000 Uiso R . . . . .
H151 H 0.6595 0.5621 0.3162 0.0330 1.0000 Uiso R . . . . .
H161 H 1.4528 0.9457 0.6958 0.0431 1.0000 Uiso R . . . . .
H162 H 1.3733 0.7449 0.6961 0.0430 1.0000 Uiso R . . . . .
H163 H 1.4115 0.7816 0.5824 0.0430 1.0000 Uiso R . . . . .

loop_
_atom_type_symbol
_atom_type_scat_dispersion_real
_atom_type_scat_dispersion_imag
_atom_type_scat_Cromer_Mann_a1
_atom_type_scat_Cromer_Mann_b1
_atom_type_scat_Cromer_Mann_a2
_atom_type_scat_Cromer_Mann_b2
_atom_type_scat_Cromer_Mann_a3
_atom_type_scat_Cromer_Mann_b3
_atom_type_scat_Cromer_Mann_a4
_atom_type_scat_Cromer_Mann_b4
_atom_type_scat_Cromer_Mann_c
_atom_type_scat_source
C 0.0028 0.0015 2.3100 20.8439 1.0200 10.2075 1.5886 0.5687 0.8650 51.6512 0.2156 'International Tables Vol C 4.2.6.8 and 6.1.1.4'
H 0.0000 0.0000 0.4930 10.5109 0.3229 26.1257 0.1402 3.1424 0.0408 57.7998 0.0030 'International Tables Vol C 4.2.6.8 and 6.1.1.4'
N 0.0056 0.0031 12.2126 0.0057 3.1322 9.8933 2.0125 28.9975 1.1663 0.5826 -11.5290 'International Tables Vol C 4.2.6.8 and 6.1.1.4'
O 0.0101 0.0057 3.0485 13.2771 2.2868 5.7011 1.5463 0.3239 0.8670 32.9089 0.2508 'International Tables Vol C 4.2.6.8 and 6.1.1.4'
Cl 0.1420 0.1501 11.4604 0.0104 7.1964 1.1662 6.2556 18.5194 1.6455 47.7784 -9.5574 'International Tables Vol C 4.2.6.8 and 6.1.1.4'

loop_
_geom_angle_atom_site_label_1
_geom_angle_site_symmetry_1
_geom_angle_atom_site_label_2
_geom_angle_site_symmetry_2
_geom_angle_atom_site_label_3
_geom_angle_site_symmetry_3
_geom_angle
_geom_angle_publ_flag
C1 . O1 . H11 . 130.7 no
C11 . N11 . C15 . 118.6(8) yes
O1 . C1 . C2 . 122.1(8) yes
O1 . C1 . C6 . 121.9(8) yes
C2 . C1 . C6 . 115.9(7) yes
Cl2 . C2 . C1 . 117.7(7) yes
Cl2 . C2 . C3 . 119.9(7) yes
C1 . C2 . C3 . 122.4(7) yes
Cl3 . C3 . C2 . 119.3(8) yes
Cl3 . C3 . C4 . 119.9(7) yes
C2 . C3 . C4 . 120.8(7) yes
Cl4 . C4 . C3 . 120.3(8) yes
Cl4 . C4 . C5 . 120.5(8) yes
C3 . C4 . C5 . 119.1(7) yes
Cl5 . C5 . C4 . 119.4(7) yes
Cl5 . C5 . C6 . 120.3(7) yes
C4 . C5 . C6 . 120.2(7) yes
C5 . C6 . Cl6 . 120.7(8) yes
C5 . C6 . C1 . 121.6(7) yes
Cl6 . C6 . C1 . 117.7(7) yes
N11 . C11 . C12 . 122.5(9) yes
N11 . C11 . H111 . 119.3 no
C12 . C11 . H111 . 118.3 no
C11 . C12 . C13 . 119.8(8) yes
C11 . C12 . H121 . 120.1 no
C13 . C12 . H121 . 120.1 no
C12 . C13 . C14 . 117.7(7) yes
C12 . C13 . C16 . 121.1(8) yes
C14 . C13 . C16 . 121.2(8) yes
C13 . C14 . C15 . 119.4(8) yes
C13 . C14 . H141 . 119.9 no
C15 . C14 . H141 . 120.6 no
C14 . C15 . N11 . 122.0(8) yes
C14 . C15 . H151 . 119.1 no
N11 . C15 . H151 . 118.8 no
C13 . C16 . H161 . 109.8 no
C13 . C16 . H162 . 108.2 no
H161 . C16 . H162 . 109.0 no
C13 . C16 . H163 . 110.2 no
H161 . C16 . H163 . 109.8 no
H162 . C16 . H163 . 109.7 no

loop_
_geom_bond_atom_site_label_1
_geom_bond_site_symmetry_1
_geom_bond_atom_site_label_2
_geom_bond_site_symmetry_2
_geom_bond_distance
_geom_bond_publ_flag
Cl2 . C2 . 1.72(2) yes
Cl3 . C3 . 1.71(2) yes
Cl4 . C4 . 1.738(15) yes
Cl5 . C5 . 1.73(2) yes
Cl6 . C6 . 1.71(2) yes
O1 . C1 . 1.282(19) yes
O1 . H11 . 1.019 no
N11 . C11 . 1.35(2) yes
N11 . C15 . 1.33(2) yes
C1 . C2 . 1.40(3) yes
C1 . C6 . 1.38(3) yes
C2 . C3 . 1.377(19) yes
C3 . C4 . 1.36(2) yes
C4 . C5 . 1.37(2) yes
C5 . C6 . 1.411(19) yes
C11 . C12 . 1.34(2) yes
C11 . H111 . 0.930 no
C12 . C13 . 1.40(2) yes
C12 . H121 . 0.929 no
C13 . C14 . 1.37(2) yes
C13 . C16 . 1.47(2) yes
C14 . C15 . 1.38(2) yes
C14 . H141 . 0.924 no
C15 . H151 . 0.928 no
C16 . H161 . 0.966 no
C16 . H162 . 0.961 no
C16 . H163 . 0.959 no

loop_
_geom_hbond_atom_site_label_D
_geom_hbond_site_symmetry_D
_geom_hbond_atom_site_label_H
_geom_hbond_site_symmetry_H
_geom_hbond_atom_site_label_A
_geom_hbond_site_symmetry_A
_geom_hbond_angle_DHA
_geom_hbond_distance_DH
_geom_hbond_distance_HA
_geom_hbond_distance_DA
_geom_hbond_publ_flag
O1 . H11 . N11 . 179 1.02 1.40 2.42(3) yes
O1 . H11 . C11 . 149 1.02 2.32 3.24(3) yes
O1 . H11 . C15 . 153 1.02 2.43 3.37(3) yes
C11 . H111 . O1 2_676 172 0.93 2.24 3.16(3) yes
C14 . H141 . C6 1_655 137 0.92 2.55 3.29(3) yes
C16 . H161 . O1 2_776 134 0.97 2.53 3.27(3) yes
